data_2230761
loop_
_publ_author_name
'Sun, Dan'
'Fan, Xiao-Xing'
'Yang, Shi-Yao'
'Zheng, Hong'

_publ_section_title
;
 Diethyl
 2-{4-diethylamino-2-[(dimethylcarbamothioyl)oxy]benzylidene}malonate
;
_journal_coeditor_code KJ2176
_journal_issue 7
_journal_name_full 'Acta Crystallographica Section E'
_journal_page_first o1854
_journal_paper_doi 10.1107/S1600536811024305
_journal_volume 67
_journal_year 2011
_chemical_formula_iupac 'C21 H30 N2 O5 S'
_chemical_formula_moiety 'C21 H30 N2 O5 S'
_chemical_formula_sum 'C21 H30 N2 O5 S'
_chemical_formula_weight 422.53
_chemical_name_systematic
;
Diethyl 2-{4-diethylamino-2-[(dimethylcarbamothioyl)oxy]benzylidene}malonate
;
_space_group_IT_number 14
_symmetry_cell_setting monoclinic
_symmetry_space_group_name_Hall '-P 2ybc'
_symmetry_space_group_name_H-M 'P 1 21/c 1'
_atom_sites_solution_hydrogens geom
_atom_sites_solution_primary direct
_atom_sites_solution_secondary difmap
_audit_creation_method SHELXL-97
_cell_angle_alpha 90.00
_cell_angle_beta 139.5880(10)
_cell_angle_gamma 90.00
_cell_formula_units_Z 4
_cell_length_a 14.2704(6)
_cell_length_b 9.2716(4)
_cell_length_c 25.9206(8)
_cell_measurement_reflns_used 6772
_cell_measurement_temperature 173(2)
_cell_measurement_theta_max 28.0278
_cell_measurement_theta_min 2.4241
_cell_volume 2223.30(16)
_computing_cell_refinement 'SAINT (Bruker, 2002)'
_computing_data_collection 'SMART (Bruker, 2002)'
_computing_data_reduction 'SAINT (Bruker, 2002)'
_computing_molecular_graphics 'DIAMOND (Brandenburg, 2011)'
_computing_publication_material 'SHELXL97 (Sheldrick, 2008)'
_computing_structure_refinement 'SHELXL97 (Sheldrick, 2008)'
_computing_structure_solution 'SHELXS97 (Sheldrick, 2008)'
_diffrn_ambient_temperature 173(2)
_diffrn_measured_fraction_theta_full 0.999
_diffrn_measured_fraction_theta_max 0.934
_diffrn_measurement_device_type 'Bruker APEX area-detector'
_diffrn_measurement_method '\f and \w'
_diffrn_radiation_monochromator graphite
_diffrn_radiation_source 'fine-focus sealed tube'
_diffrn_radiation_type MoK\a
_diffrn_radiation_wavelength 0.71073
_diffrn_reflns_av_R_equivalents 0.0370
_diffrn_reflns_av_sigmaI/netI 0.0334
_diffrn_reflns_limit_h_max 19
_diffrn_reflns_limit_h_min -19
_diffrn_reflns_limit_k_max 11
_diffrn_reflns_limit_k_min -12
_diffrn_reflns_limit_l_max 33
_diffrn_reflns_limit_l_min -34
_diffrn_reflns_number 25540
_diffrn_reflns_theta_full 25.00
_diffrn_reflns_theta_max 28.80
_diffrn_reflns_theta_min 1.61
_exptl_absorpt_coefficient_mu 0.179
_exptl_absorpt_correction_T_max 0.9876
_exptl_absorpt_correction_T_min 0.9319
_exptl_absorpt_correction_type multi-scan
_exptl_absorpt_process_details '(SADABS; Bruker, 2002)'
_exptl_crystal_colour yellow
_exptl_crystal_density_diffrn 1.262
_exptl_crystal_density_meas 1.262
_exptl_crystal_density_method 'not measured'
_exptl_crystal_description plate
_exptl_crystal_F_000 904
_exptl_crystal_size_max 0.40
_exptl_crystal_size_mid 0.37
_exptl_crystal_size_min 0.07
_refine_diff_density_max 0.393
_refine_diff_density_min -0.287
_refine_ls_extinction_method none
_refine_ls_goodness_of_fit_ref 1.178
_refine_ls_hydrogen_treatment constr
_refine_ls_matrix_type full
_refine_ls_number_parameters 268
_refine_ls_number_reflns 5414
_refine_ls_number_restraints 0
_refine_ls_restrained_S_all 1.178
_refine_ls_R_factor_all 0.0786
_refine_ls_R_factor_gt 0.0683
_refine_ls_shift/su_max 0.000
_refine_ls_shift/su_mean 0.000
_refine_ls_structure_factor_coef Fsqd
_refine_ls_weighting_details 'calc w=1/[\s^2^(Fo^2^)+(0.0604P)^2^+1.2811P] where P=(Fo^2^+2Fc^2^)/3'
_refine_ls_weighting_scheme calc
_refine_ls_wR_factor_gt 0.1495
_refine_ls_wR_factor_ref 0.1551
_reflns_number_gt 4778
_reflns_number_total 5414
_reflns_threshold_expression I>2sigma(I)
_cod_data_source_file kj2176.cif
_cod_data_source_block I
_cod_original_cell_volume 2223.30(15)
_cod_original_sg_symbol_H-M 'P 21/c'
_cod_database_code 2230761
_cod_database_fobs_code 2230761

loop_
_symmetry_equiv_pos_as_xyz
'x, y, z'
'-x, y+1/2, -z+1/2'
'-x, -y, -z'
'x, -y-1/2, z-1/2'

loop_
_atom_site_type_symbol
_atom_site_label
_atom_site_fract_x
_atom_site_fract_y
_atom_site_fract_z
_atom_site_U_iso_or_equiv
_atom_site_adp_type
_atom_site_calc_flag
_atom_site_refinement_flags
_atom_site_occupancy
_atom_site_symmetry_multiplicity
_atom_site_disorder_assembly
_atom_site_disorder_group
S S1 0.26921(7) 0.44597(7) 0.62902(4) 0.03779(17) Uani d . 1 1 . .
O O1 0.46394(15) 0.63622(16) 0.74213(8) 0.0260(3) Uani d . 1 1 . .
O O2 0.67228(17) 0.44354(18) 1.03491(9) 0.0376(4) Uani d . 1 1 . .
O O3 0.51195(16) 0.28130(16) 0.94122(9) 0.0295(3) Uani d . 1 1 . .
O O4 0.82337(16) 0.34284(18) 0.94609(9) 0.0350(4) Uani d . 1 1 . .
O O5 0.83126(16) 0.24105(17) 1.02732(9) 0.0320(4) Uani d . 1 1 . .
N N1 0.4991(2) 0.5538(2) 0.67853(11) 0.0308(4) Uani d . 1 1 . .
N N2 0.07452(18) 0.8351(2) 0.67478(10) 0.0281(4) Uani d . 1 1 . .
C C1 0.3890(2) 0.6452(2) 0.75718(11) 0.0229(4) Uani d . 1 1 . .
C C2 0.2706(2) 0.7321(2) 0.70888(11) 0.0248(4) Uani d . 1 1 . .
H H2A 0.2389 0.7792 0.6651 0.030 Uiso calc R 1 1 . .
C C3 0.1956(2) 0.7521(2) 0.72368(11) 0.0241(4) Uani d . 1 1 . .
C C4 0.2515(2) 0.6825(2) 0.79130(11) 0.0248(4) Uani d . 1 1 . .
H H4A 0.2057 0.6963 0.8045 0.030 Uiso calc R 1 1 . .
C C5 0.3701(2) 0.5958(2) 0.83781(11) 0.0244(4) Uani d . 1 1 . .
H H5A 0.4033 0.5492 0.8822 0.029 Uiso calc R 1 1 . .
C C6 0.4447(2) 0.5725(2) 0.82317(11) 0.0235(4) Uani d . 1 1 . .
C C7 0.4143(2) 0.5470(2) 0.68376(12) 0.0259(4) Uani d . 1 1 . .
C C8 0.4655(3) 0.4683(3) 0.61905(15) 0.0391(6) Uani d . 1 1 . .
H H8A 0.4317 0.3727 0.6155 0.047 Uiso calc R 1 1 . .
H H8B 0.5524 0.4581 0.6342 0.047 Uiso calc R 1 1 . .
H H8C 0.3897 0.5165 0.5673 0.047 Uiso calc R 1 1 . .
C C9 0.6294(2) 0.6407(3) 0.73122(14) 0.0372(5) Uani d . 1 1 . .
H H9A 0.6352 0.7007 0.7647 0.045 Uiso calc R 1 1 . .
H H9B 0.6268 0.7027 0.6995 0.045 Uiso calc R 1 1 . .
H H9C 0.7141 0.5774 0.7650 0.045 Uiso calc R 1 1 . .
C C10 0.0145(2) 0.9012(2) 0.60339(12) 0.0304(5) Uani d . 1 1 . .
H H10A 0.0947 0.9353 0.6149 0.037 Uiso calc R 1 1 . .
H H10B -0.0435 0.9864 0.5892 0.037 Uiso calc R 1 1 . .
C C11 -0.0791(3) 0.8002(3) 0.53356(13) 0.0416(6) Uani d . 1 1 . .
H H11A -0.1153 0.8500 0.4876 0.050 Uiso calc R 1 1 . .
H H11B -0.1609 0.7688 0.5205 0.050 Uiso calc R 1 1 . .
H H11C -0.0222 0.7160 0.5470 0.050 Uiso calc R 1 1 . .
C C12 -0.0149(2) 0.8433(3) 0.68272(14) 0.0352(5) Uani d . 1 1 . .
H H12A -0.0061 0.7518 0.7058 0.042 Uiso calc R 1 1 . .
H H12B -0.1171 0.8536 0.6291 0.042 Uiso calc R 1 1 . .
C C13 0.0234(4) 0.9656(3) 0.7337(2) 0.0611(8) Uani d . 1 1 . .
H H13A -0.0464 0.9705 0.7328 0.073 Uiso calc R 1 1 . .
H H13B 0.0211 1.0562 0.7132 0.073 Uiso calc R 1 1 . .
H H13C 0.1206 0.9505 0.7884 0.073 Uiso calc R 1 1 . .
C C14 0.5714(2) 0.4841(2) 0.86988(11) 0.0250(4) Uani d . 1 1 . .
H H14A 0.6099 0.4850 0.8521 0.030 Uiso calc R 1 1 . .
C C15 0.6448(2) 0.4009(2) 0.93361(11) 0.0248(4) Uani d . 1 1 . .
C C16 0.6132(2) 0.3805(2) 0.97606(11) 0.0259(4) Uani d . 1 1 . .
C C17 0.4749(3) 0.2533(3) 0.97892(15) 0.0389(5) Uani d . 1 1 . .
H H17A 0.4430 0.3434 0.9826 0.047 Uiso calc R 1 1 . .
H H17B 0.5598 0.2153 1.0333 0.047 Uiso calc R 1 1 . .
C C18 0.3562(3) 0.1456(3) 0.92939(18) 0.0491(7) Uani d . 1 1 . .
H H18A 0.3239 0.1292 0.9514 0.059 Uiso calc R 1 1 . .
H H18B 0.3912 0.0547 0.9293 0.059 Uiso calc R 1 1 . .
H H18C 0.2753 0.1817 0.8748 0.059 Uiso calc R 1 1 . .
C C19 0.7746(2) 0.3272(2) 0.96794(12) 0.0267(4) Uani d . 1 1 . .
C C20 0.9633(3) 0.1675(3) 1.06771(14) 0.0382(5) Uani d . 1 1 . .
H H20A 1.0344 0.2375 1.0839 0.046 Uiso calc R 1 1 . .
H H20B 0.9428 0.0949 1.0321 0.046 Uiso calc R 1 1 . .
C C21 1.0204(3) 0.0966(4) 1.13851(18) 0.0591(8) Uani d . 1 1 . .
H H21A 1.1102 0.0457 1.1676 0.071 Uiso calc R 1 1 . .
H H21B 0.9491 0.0276 1.1217 0.071 Uiso calc R 1 1 . .
H H21C 1.0400 0.1696 1.1731 0.071 Uiso calc R 1 1 . .

loop_
_atom_site_aniso_label
_atom_site_aniso_U_11
_atom_site_aniso_U_22
_atom_site_aniso_U_33
_atom_site_aniso_U_12
_atom_site_aniso_U_13
_atom_site_aniso_U_23
S1 0.0414(3) 0.0372(3) 0.0373(3) -0.0122(3) 0.0306(3) -0.0120(2)
O1 0.0245(7) 0.0321(8) 0.0240(7) -0.0033(6) 0.0192(6) -0.0039(6)
O2 0.0341(8) 0.0457(10) 0.0272(8) -0.0033(7) 0.0217(7) -0.0105(7)
O3 0.0340(8) 0.0281(8) 0.0303(7) -0.0015(6) 0.0255(7) -0.0032(6)
O4 0.0330(8) 0.0432(9) 0.0327(8) 0.0092(7) 0.0260(7) 0.0039(7)
O5 0.0297(8) 0.0341(8) 0.0314(8) 0.0121(6) 0.0230(7) 0.0094(6)
N1 0.0369(10) 0.0302(9) 0.0342(9) 0.0037(8) 0.0295(9) 0.0027(8)
N2 0.0257(8) 0.0313(9) 0.0232(8) 0.0074(7) 0.0174(7) 0.0059(7)
C1 0.0228(9) 0.0241(9) 0.0217(9) -0.0036(8) 0.0169(8) -0.0045(8)
C2 0.0250(9) 0.0272(10) 0.0197(9) -0.0002(8) 0.0163(8) 0.0015(8)
C3 0.0224(9) 0.0219(9) 0.0223(9) -0.0002(7) 0.0155(8) -0.0015(7)
C4 0.0247(9) 0.0279(10) 0.0244(9) 0.0005(8) 0.0194(9) -0.0002(8)
C5 0.0255(9) 0.0243(10) 0.0197(9) 0.0003(8) 0.0161(8) 0.0008(8)
C6 0.0214(9) 0.0225(10) 0.0211(9) -0.0009(7) 0.0147(8) -0.0026(7)
C7 0.0296(10) 0.0242(10) 0.0233(9) 0.0044(8) 0.0201(9) 0.0036(8)
C8 0.0589(16) 0.0341(12) 0.0474(14) 0.0074(11) 0.0469(14) 0.0023(10)
C9 0.0343(12) 0.0456(14) 0.0399(12) 0.0043(10) 0.0305(11) 0.0056(11)
C10 0.0292(10) 0.0287(10) 0.0258(10) 0.0060(9) 0.0189(9) 0.0054(8)
C11 0.0343(12) 0.0497(15) 0.0268(11) 0.0004(11) 0.0193(10) -0.0016(10)
C12 0.0271(10) 0.0404(13) 0.0355(11) 0.0094(10) 0.0231(10) 0.0106(10)
C13 0.084(2) 0.0569(18) 0.075(2) 0.0151(17) 0.069(2) 0.0026(16)
C14 0.0229(9) 0.0252(10) 0.0229(9) -0.0020(8) 0.0164(9) -0.0042(8)
C15 0.0219(9) 0.0240(10) 0.0207(9) -0.0010(8) 0.0141(8) -0.0050(8)
C16 0.0220(9) 0.0239(10) 0.0205(9) 0.0069(8) 0.0130(8) 0.0021(8)
C17 0.0528(15) 0.0358(12) 0.0456(13) 0.0028(11) 0.0423(13) 0.0016(10)
C18 0.0492(15) 0.0507(16) 0.0628(17) -0.0013(13) 0.0469(15) 0.0011(14)
C19 0.0253(10) 0.0251(10) 0.0232(9) -0.0005(8) 0.0167(9) -0.0052(8)
C20 0.0327(12) 0.0415(13) 0.0354(12) 0.0169(10) 0.0246(11) 0.0096(10)
C21 0.0573(18) 0.071(2) 0.0534(17) 0.0381(16) 0.0433(16) 0.0348(15)

loop_
_atom_type_symbol
_atom_type_description
_atom_type_scat_dispersion_real
_atom_type_scat_dispersion_imag
_atom_type_scat_source
C C 0.0033 0.0016 'International Tables Vol C Tables 4.2.6.8 and 6.1.1.4'
H H 0.0000 0.0000 'International Tables Vol C Tables 4.2.6.8 and 6.1.1.4'
N N 0.0061 0.0033 'International Tables Vol C Tables 4.2.6.8 and 6.1.1.4'
O O 0.0106 0.0060 'International Tables Vol C Tables 4.2.6.8 and 6.1.1.4'
S S 0.1246 0.1234 'International Tables Vol C Tables 4.2.6.8 and 6.1.1.4'

loop_
_geom_angle_atom_site_label_1
_geom_angle_atom_site_label_2
_geom_angle_atom_site_label_3
_geom_angle_site_symmetry_1
_geom_angle_site_symmetry_3
_geom_angle
_geom_angle_publ_flag
C7 O1 C1 . . 119.27(16) ?
C16 O3 C17 . . 115.70(17) ?
C19 O5 C20 . . 115.40(17) ?
C7 N1 C9 . . 123.26(19) ?
C7 N1 C8 . . 119.8(2) ?
C9 N1 C8 . . 116.97(19) ?
C3 N2 C12 . . 122.11(17) ?
C3 N2 C10 . . 121.58(17) ?
C12 N2 C10 . . 115.53(17) ?
C2 C1 O1 . . 117.30(17) ?
C2 C1 C6 . . 124.39(18) ?
O1 C1 C6 . . 118.19(17) ?
C1 C2 C3 . . 120.01(18) ?
C1 C2 H2A . . 120.0 ?
C3 C2 H2A . . 120.0 ?
N2 C3 C2 . . 120.95(18) ?
N2 C3 C4 . . 122.08(18) ?
C2 C3 C4 . . 116.97(18) ?
C5 C4 C3 . . 120.95(18) ?
C5 C4 H4A . . 119.5 ?
C3 C4 H4A . . 119.5 ?
C4 C5 C6 . . 122.88(18) ?
C4 C5 H5A . . 118.6 ?
C6 C5 H5A . . 118.6 ?
C1 C6 C5 . . 114.76(17) ?
C1 C6 C14 . . 119.08(18) ?
C5 C6 C14 . . 126.15(18) ?
N1 C7 O1 . . 110.20(18) ?
N1 C7 S1 . . 126.16(16) ?
O1 C7 S1 . . 123.64(15) ?
N1 C8 H8A . . 109.5 ?
N1 C8 H8B . . 109.5 ?
H8A C8 H8B . . 109.5 ?
N1 C8 H8C . . 109.5 ?
H8A C8 H8C . . 109.5 ?
H8B C8 H8C . . 109.5 ?
N1 C9 H9A . . 109.5 ?
N1 C9 H9B . . 109.5 ?
H9A C9 H9B . . 109.5 ?
N1 C9 H9C . . 109.5 ?
H9A C9 H9C . . 109.5 ?
H9B C9 H9C . . 109.5 ?
N2 C10 C11 . . 113.09(19) ?
N2 C10 H10A . . 109.0 ?
C11 C10 H10A . . 109.0 ?
N2 C10 H10B . . 109.0 ?
C11 C10 H10B . . 109.0 ?
H10A C10 H10B . . 107.8 ?
C10 C11 H11A . . 109.5 ?
C10 C11 H11B . . 109.5 ?
H11A C11 H11B . . 109.5 ?
C10 C11 H11C . . 109.5 ?
H11A C11 H11C . . 109.5 ?
H11B C11 H11C . . 109.5 ?
N2 C12 C13 . . 113.5(2) ?
N2 C12 H12A . . 108.9 ?
C13 C12 H12A . . 108.9 ?
N2 C12 H12B . . 108.9 ?
C13 C12 H12B . . 108.9 ?
H12A C12 H12B . . 107.7 ?
C12 C13 H13A . . 109.5 ?
C12 C13 H13B . . 109.5 ?
H13A C13 H13B . . 109.5 ?
C12 C13 H13C . . 109.5 ?
H13A C13 H13C . . 109.5 ?
H13B C13 H13C . . 109.5 ?
C15 C14 C6 . . 132.0(2) ?
C15 C14 H14A . . 114.0 ?
C6 C14 H14A . . 114.0 ?
C14 C15 C19 . . 117.09(19) ?
C14 C15 C16 . . 126.51(19) ?
C19 C15 C16 . . 116.33(17) ?
O2 C16 O3 . . 123.6(2) ?
O2 C16 C15 . . 124.6(2) ?
O3 C16 C15 . . 111.83(17) ?
O3 C17 C18 . . 107.4(2) ?
O3 C17 H17A . . 110.2 ?
C18 C17 H17A . . 110.2 ?
O3 C17 H17B . . 110.2 ?
C18 C17 H17B . . 110.2 ?
H17A C17 H17B . . 108.5 ?
C17 C18 H18A . . 109.5 ?
C17 C18 H18B . . 109.5 ?
H18A C18 H18B . . 109.5 ?
C17 C18 H18C . . 109.5 ?
H18A C18 H18C . . 109.5 ?
H18B C18 H18C . . 109.5 ?
O4 C19 O5 . . 124.18(19) ?
O4 C19 C15 . . 125.08(19) ?
O5 C19 C15 . . 110.74(18) ?
O5 C20 C21 . . 106.9(2) ?
O5 C20 H20A . . 110.3 ?
C21 C20 H20A . . 110.3 ?
O5 C20 H20B . . 110.3 ?
C21 C20 H20B . . 110.3 ?
H20A C20 H20B . . 108.6 ?
C20 C21 H21A . . 109.5 ?
C20 C21 H21B . . 109.5 ?
H21A C21 H21B . . 109.5 ?
C20 C21 H21C . . 109.5 ?
H21A C21 H21C . . 109.5 ?
H21B C21 H21C . . 109.5 ?

loop_
_geom_bond_atom_site_label_1
_geom_bond_atom_site_label_2
_geom_bond_site_symmetry_2
_geom_bond_distance
_geom_bond_publ_flag
S1 C7 . 1.645(2) ?
O1 C7 . 1.358(2) ?
O1 C1 . 1.393(2) ?
O2 C16 . 1.192(2) ?
O3 C16 . 1.327(3) ?
O3 C17 . 1.445(3) ?
O4 C19 . 1.194(3) ?
O5 C19 . 1.329(3) ?
O5 C20 . 1.451(3) ?
N1 C7 . 1.317(3) ?
N1 C9 . 1.450(3) ?
N1 C8 . 1.452(3) ?
N2 C3 . 1.360(3) ?
N2 C12 . 1.441(3) ?
N2 C10 . 1.456(3) ?
C1 C2 . 1.360(3) ?
C1 C6 . 1.394(3) ?
C2 C3 . 1.397(3) ?
C2 H2A . 0.9500 ?
C3 C4 . 1.413(3) ?
C4 C5 . 1.363(3) ?
C4 H4A . 0.9500 ?
C5 C6 . 1.394(3) ?
C5 H5A . 0.9500 ?
C6 C14 . 1.439(3) ?
C8 H8A . 0.9800 ?
C8 H8B . 0.9800 ?
C8 H8C . 0.9800 ?
C9 H9A . 0.9800 ?
C9 H9B . 0.9800 ?
C9 H9C . 0.9800 ?
C10 C11 . 1.502(3) ?
C10 H10A . 0.9900 ?
C10 H10B . 0.9900 ?
C11 H11A . 0.9800 ?
C11 H11B . 0.9800 ?
C11 H11C . 0.9800 ?
C12 C13 . 1.493(4) ?
C12 H12A . 0.9900 ?
C12 H12B . 0.9900 ?
C13 H13A . 0.9800 ?
C13 H13B . 0.9800 ?
C13 H13C . 0.9800 ?
C14 C15 . 1.336(3) ?
C14 H14A . 0.9500 ?
C15 C19 . 1.476(3) ?
C15 C16 . 1.485(3) ?
C17 C18 . 1.484(4) ?
C17 H17A . 0.9900 ?
C17 H17B . 0.9900 ?
C18 H18A . 0.9800 ?
C18 H18B . 0.9800 ?
C18 H18C . 0.9800 ?
C20 C21 . 1.478(3) ?
C20 H20A . 0.9900 ?
C20 H20B . 0.9900 ?
C21 H21A . 0.9800 ?
C21 H21B . 0.9800 ?
C21 H21C . 0.9800 ?

loop_
_geom_torsion_atom_site_label_1
_geom_torsion_atom_site_label_2
_geom_torsion_atom_site_label_3
_geom_torsion_atom_site_label_4
_geom_torsion_site_symmetry_1
_geom_torsion_site_symmetry_2
_geom_torsion_site_symmetry_3
_geom_torsion_site_symmetry_4
_geom_torsion
_geom_torsion_publ_flag
C7 O1 C1 C2 . . . . -81.3(2) ?
C7 O1 C1 C6 . . . . 102.6(2) ?
O1 C1 C2 C3 . . . . -176.38(17) ?
C6 C1 C2 C3 . . . . -0.6(3) ?
C12 N2 C3 C2 . . . . 172.1(2) ?
C10 N2 C3 C2 . . . . 2.7(3) ?
C12 N2 C3 C4 . . . . -7.9(3) ?
C10 N2 C3 C4 . . . . -177.31(19) ?
C1 C2 C3 N2 . . . . -178.06(19) ?
C1 C2 C3 C4 . . . . 2.0(3) ?
N2 C3 C4 C5 . . . . 177.70(19) ?
C2 C3 C4 C5 . . . . -2.3(3) ?
C3 C4 C5 C6 . . . . 1.3(3) ?
C2 C1 C6 C5 . . . . -0.6(3) ?
O1 C1 C6 C5 . . . . 175.20(17) ?
C2 C1 C6 C14 . . . . -179.70(19) ?
O1 C1 C6 C14 . . . . -3.9(3) ?
C4 C5 C6 C1 . . . . 0.2(3) ?
C4 C5 C6 C14 . . . . 179.26(19) ?
C9 N1 C7 O1 . . . . 2.5(3) ?
C8 N1 C7 O1 . . . . -179.18(18) ?
C9 N1 C7 S1 . . . . -177.15(17) ?
C8 N1 C7 S1 . . . . 1.1(3) ?
C1 O1 C7 N1 . . . . 179.82(16) ?
C1 O1 C7 S1 . . . . -0.5(3) ?
C3 N2 C10 C11 . . . . 82.5(3) ?
C12 N2 C10 C11 . . . . -87.6(2) ?
C3 N2 C12 C13 . . . . 93.3(3) ?
C10 N2 C12 C13 . . . . -96.7(2) ?
C1 C6 C14 C15 . . . . -178.1(2) ?
C5 C6 C14 C15 . . . . 2.9(4) ?
C6 C14 C15 C19 . . . . -178.4(2) ?
C6 C14 C15 C16 . . . . -1.6(4) ?
C17 O3 C16 O2 . . . . 0.4(3) ?
C17 O3 C16 C15 . . . . 179.54(17) ?
C14 C15 C16 O2 . . . . -97.5(3) ?
C19 C15 C16 O2 . . . . 79.4(3) ?
C14 C15 C16 O3 . . . . 83.4(3) ?
C19 C15 C16 O3 . . . . -99.7(2) ?
C16 O3 C17 C18 . . . . 177.37(19) ?
C20 O5 C19 O4 . . . . 2.0(3) ?
C20 O5 C19 C15 . . . . -177.53(17) ?
C14 C15 C19 O4 . . . . 4.6(3) ?
C16 C15 C19 O4 . . . . -172.5(2) ?
C14 C15 C19 O5 . . . . -175.81(18) ?
C16 C15 C19 O5 . . . . 7.0(2) ?
C19 O5 C20 C21 . . . . 171.3(2) ?

loop_
_cod_related_entry_id
_cod_related_entry_database
_cod_related_entry_code
1 ChemSpider 30656783
